data_7716733
loop_
_publ_author_name
'Saha, Subhajit'
'Diyali, Nilankar'
'Diyali, Sangharaj'
'Panda, Subhra Jyoti'
'Das, Mainak'
'Acharya, Sobhna'
'Mudi, Prafullya Kumar'
'Singh, Monika'
'Ray, Partha Pratim'
'Purohit, Chandra Shekhar'
'Biswas, Bhaskar'

_publ_section_title
;
 Decrypting the hydrogen evolution in alkaline water with novel
 magnetoactive cobalt(II) complex-driven cobalt oxide electrocatalysts.
;
_journal_issue 33
_journal_name_full 'Dalton transactions (Cambridge, England : 2003)'
_journal_page_first 13805
_journal_page_last 13814
_journal_paper_doi 10.1039/d4dt01358a
_journal_volume 53
_journal_year 2024
_chemical_formula_moiety 'C46 H46 Co2 N3 O10, Cl O4'
_chemical_formula_sum 'C46 H46 Cl Co2 N3 O14'
_chemical_formula_weight 1018.17
_space_group_crystal_system monoclinic
_space_group_IT_number 14
_space_group_name_Hall '-P 2yn'
_space_group_name_H-M_alt 'P 1 21/n 1'
_atom_sites_solution_hydrogens mixed
_atom_sites_solution_primary dual
_audit_creation_date 2024-07-21
_audit_creation_method
;
Olex2 1.5
(compiled 2024.02.16 svn.r378c4104 for OlexSys, GUI svn.r6928)
;
_audit_update_record
;
2024-07-21 deposited with the CCDC.	2024-07-24 downloaded from the CCDC.
;
_cell_angle_alpha 90
_cell_angle_beta 117.330(4)
_cell_angle_gamma 90
_cell_formula_units_Z 4
_cell_length_a 15.8373(5)
_cell_length_b 19.2808(5)
_cell_length_c 15.9078(5)
_cell_measurement_reflns_used 23214
_cell_measurement_temperature 100.01(10)
_cell_measurement_theta_max 30.5220
_cell_measurement_theta_min 3.4760
_cell_volume 4315.3(3)
_computing_cell_refinement 'CrysAlisPro 1.171.40.67a (Rigaku OD, 2019)'
_computing_data_collection 'CrysAlisPro 1.171.40.67a (Rigaku OD, 2019)'
_computing_data_reduction 'CrysAlisPro 1.171.40.67a (Rigaku OD, 2019)'
_computing_molecular_graphics 'Olex2 1.5 (Dolomanov et al., 2009)'
_computing_publication_material 'Olex2 1.5 (Dolomanov et al., 2009)'
_computing_structure_refinement 'SHELXL 2019/2 (Sheldrick, 2015)'
_computing_structure_solution 'SHELXT 2018/2 (Sheldrick, 2018)'
_diffrn_ambient_environment N~2~
_diffrn_ambient_temperature 100.01(10)
_diffrn_detector 'Hybrid Pixel Array Detector'
_diffrn_detector_area_resol_mean 5.8140
_diffrn_detector_type 'Pilatus 200K'
_diffrn_measured_fraction_theta_full 0.997
_diffrn_measured_fraction_theta_max 0.817
_diffrn_measurement_details
;
List of Runs (angles in degrees, time in seconds):

  # Type    Start    End  Width  t~exp~   \w     \q     \k     \f   Frames
#--------------------------------------------------------------------------
  1  \w      9.00  58.00   0.50    2.00    --    3.51-131.00  63.00   98
  2  \w     13.00  38.00   0.50    2.00    --    3.51-138.00-112.00   50
  3  \w     11.00  37.00   0.50    2.00    --    3.51 -99.00  90.00   52
  4  \w    -32.00  17.00   0.50    2.00    --    3.51 -77.00-180.00   98
  5  \w    -41.00  27.00   0.50    2.00    --    3.51 -77.00   0.00  136
  6  \w    -24.00  19.00   0.50    2.00    --   -4.14  77.00 150.00   86
  7  \w      3.00  30.00   0.50    2.00    --   -4.14 -99.00 -90.00   54
  8  \w     -5.00  21.00   0.50    2.00    --   -4.14  77.00 -60.00   52
  9  \w    -36.00  19.00   0.50    2.00    --   -4.14 -77.00-150.00  110
;
_diffrn_measurement_device 'four-circle diffractometer'
_diffrn_measurement_device_type 'SuperNova, Dual, Cu at home/near, Pilatus 200K'
_diffrn_measurement_method '\w scans'
_diffrn_orient_matrix_type 'CrysAlisPro convention (1999,Acta A55,543-557)'
_diffrn_orient_matrix_UB_11 -0.0304653000
_diffrn_orient_matrix_UB_12 0.0054136000
_diffrn_orient_matrix_UB_13 0.0209790000
_diffrn_orient_matrix_UB_21 -0.0034551000
_diffrn_orient_matrix_UB_22 -0.0363733000
_diffrn_orient_matrix_UB_23 0.0042895000
_diffrn_orient_matrix_UB_31 0.0400238000
_diffrn_orient_matrix_UB_32 0.0009496000
_diffrn_orient_matrix_UB_33 0.0454096000
_diffrn_radiation_monochromator mirror
_diffrn_radiation_probe x-ray
_diffrn_radiation_type 'Mo K\a'
_diffrn_radiation_wavelength 0.71073
_diffrn_reflns_av_R_equivalents 0.0566
_diffrn_reflns_av_unetI/netI 0.0477
_diffrn_reflns_Laue_measured_fraction_full 0.997
_diffrn_reflns_Laue_measured_fraction_max 0.817
_diffrn_reflns_limit_h_max 21
_diffrn_reflns_limit_h_min -20
_diffrn_reflns_limit_k_max 26
_diffrn_reflns_limit_k_min -26
_diffrn_reflns_limit_l_max 22
_diffrn_reflns_limit_l_min -21
_diffrn_reflns_number 49383
_diffrn_reflns_point_group_measured_fraction_full 0.997
_diffrn_reflns_point_group_measured_fraction_max 0.817
_diffrn_reflns_theta_full 25.242
_diffrn_reflns_theta_max 30.504
_diffrn_reflns_theta_min 3.249
_diffrn_source 'micro-focus sealed X-ray tube'
_diffrn_source_type 'SuperNova (Mo) X-ray Source'
_exptl_absorpt_coefficient_mu 0.906
_exptl_absorpt_correction_T_max 1.00000
_exptl_absorpt_correction_T_min 0.82365
_exptl_absorpt_correction_type multi-scan
_exptl_absorpt_process_details
;
CrysAlisPro 1.171.40.67a (Rigaku Oxford Diffraction, 2019)
Empirical absorption correction using spherical harmonics,
 implemented in SCALE3 ABSPACK scaling algorithm.
;
_exptl_crystal_colour 'clear dark red'
_exptl_crystal_colour_lustre clear
_exptl_crystal_colour_modifier dark
_exptl_crystal_colour_primary red
_exptl_crystal_density_diffrn 1.567
_exptl_crystal_description block
_exptl_crystal_F_000 2104
_exptl_crystal_preparation 'As per the reaction scheme'
_exptl_crystal_recrystallization_method 'slow evaporation'
_exptl_crystal_size_max 0.3
_exptl_crystal_size_mid 0.25
_exptl_crystal_size_min 0.21
_refine_diff_density_max 0.365
_refine_diff_density_min -0.669
_refine_diff_density_rms 0.072
_refine_ls_extinction_method none
_refine_ls_goodness_of_fit_ref 1.064
_refine_ls_hydrogen_treatment mixed
_refine_ls_matrix_type full
_refine_ls_number_parameters 624
_refine_ls_number_reflns 10768
_refine_ls_number_restraints 3
_refine_ls_restrained_S_all 1.065
_refine_ls_R_factor_all 0.0504
_refine_ls_R_factor_gt 0.0365
_refine_ls_shift/su_max 0.002
_refine_ls_shift/su_mean 0.000
_refine_ls_structure_factor_coef Fsqd
_refine_ls_weighting_details 'w=1/[\s^2^(Fo^2^)+(0.0332P)^2^+1.5223P] where P=(Fo^2^+2Fc^2^)/3'
_refine_ls_weighting_scheme calc
_refine_ls_wR_factor_gt 0.0800
_refine_ls_wR_factor_ref 0.0854
_reflns_Friedel_coverage 0.000
_reflns_number_gt 8716
_reflns_number_total 10768
_reflns_threshold_expression 'I > 2\s(I)'
_cod_data_source_file d4dt01358a2.cif
_cod_data_source_block csp-co-p11
_cod_depositor_comments 'Adding full bibliography for 7716732--7716733.cif.'
_cod_database_code 7716733
_shelx_shelxl_version_number 2019/2
_chemical_oxdiff_formula 'C184 H180 Cl4 Co8 N12 O56 '
_chemical_oxdiff_usercomment 'DARK RED BLOCKS'
_shelx_space_group_comment
;
The symmetry employed for this shelxl refinement is uniquely defined
by the following loop, which should always be used as a source of
symmetry information in preference to the above space-group names.
They are only intended as comments.
;
_shelx_estimated_absorpt_t_max 0.833
_shelx_estimated_absorpt_t_min 0.773
_olex2_refinement_description
;
1. Fixed Uiso
 At 1.2 times of:
  All C(H) groups
 At 1.5 times of:
  All C(H,H,H) groups, All O(H) groups
2. Restrained distances
 O10-H10
 0.85 with sigma of 0.01
 C46-H10
 1.89056 with sigma of 0.02
 Co2-H10
 2.660662 with sigma of 0.02
3. Others
 Sof(O13A)=1-FVAR(1)
 Sof(O13B)=FVAR(1)
 Fixed Sof: O14A(0.61) O14B(0.39)
4.a Aromatic/amide H refined with riding coordinates:
 C3(H3), C4(H4), C5(H5), C8(H8), C10(H10A), C11(H11), C12(H12), C13(H13),
 C18(H18), C19(H19), C20(H20), C23(H23), C25(H25), C26(H26), C27(H27), C28(H28),
  C33(H33), C34(H34), C35(H35), C38(H38), C40(H40), C41(H41), C42(H42), C43(H43)
4.b Idealised Me refined as rotating group:
 C1(H1A,H1B,H1C), C15(H15A,H15B,H15C), C16(H16A,H16B,H16C), C30(H30A,H30B,
 H30C), C31(H31A,H31B,H31C), C45(H45A,H45B,H45C), C46(H46A,H46B,H46C)
;
_olex2_submission_special_instructions 'No special instructions were received'
_oxdiff_exptl_absorpt_empirical_details
;
Empirical correction (ABSPACK) includes:
- Absorption correction using spherical harmonics
- Frame scaling
;
_oxdiff_exptl_absorpt_empirical_full_max 1.315
_oxdiff_exptl_absorpt_empirical_full_min 0.697

loop_
_space_group_symop_operation_xyz
'x, y, z'
'-x+1/2, y+1/2, -z+1/2'
'-x, -y, -z'
'x-1/2, -y-1/2, z-1/2'

loop_
_atom_site_label
_atom_site_type_symbol
_atom_site_fract_x
_atom_site_fract_y
_atom_site_fract_z
_atom_site_U_iso_or_equiv
_atom_site_adp_type
_atom_site_occupancy
_atom_site_site_symmetry_order
_atom_site_calc_flag
_atom_site_refinement_flags_posn
_atom_site_refinement_flags_adp
_atom_site_refinement_flags_occupancy
_atom_site_disorder_assembly
_atom_site_disorder_group
Co1 Co 0.48717(2) 0.32439(2) 0.80137(2) 0.01201(6) Uani 1 1 d . . . . .
Co2 Co 0.37628(2) 0.35790(2) 0.91627(2) 0.01164(6) Uani 1 1 d D . . . .
O1 O 0.73256(9) 0.34573(7) 1.09412(8) 0.0178(3) Uani 1 1 d . . . . .
O2 O 0.60278(8) 0.33588(6) 0.92153(8) 0.0149(2) Uani 1 1 d . . . . .
O3 O 0.37277(8) 0.32074(7) 0.65657(8) 0.0167(3) Uani 1 1 d . . . . .
O4 O 0.51167(9) 0.47039(6) 0.74667(9) 0.0176(3) Uani 1 1 d . . . . .
O5 O 0.41659(8) 0.40774(6) 0.82412(8) 0.0138(2) Uani 1 1 d . . . . .
O6 O 0.10604(9) 0.45470(7) 0.85931(10) 0.0231(3) Uani 1 1 d . . . . .
O7 O 0.52169(9) 0.20193(6) 0.81253(8) 0.0154(3) Uani 1 1 d . . . . .
O8 O 0.41395(8) 0.27438(6) 0.86219(8) 0.0121(2) Uani 1 1 d . . . . .
O9 O 0.34576(9) 0.42835(6) 1.01024(9) 0.0162(3) Uani 1 1 d . . . . .
O10 O 0.51598(9) 0.37494(7) 1.01850(8) 0.0164(3) Uani 1 1 d D . . . .
H10 H 0.5598(9) 0.3627(11) 1.0037(10) 0.025 Uiso 1 1 d D U . . .
N1 N 0.55776(10) 0.32920(7) 0.72275(10) 0.0139(3) Uani 1 1 d . . . . .
N2 N 0.23711(10) 0.38502(8) 0.81746(10) 0.0144(3) Uani 1 1 d . . . . .
N3 N 0.34690(10) 0.29366(7) 1.00288(10) 0.0138(3) Uani 1 1 d . . . . .
C1 C 0.80326(14) 0.35361(11) 1.19005(13) 0.0236(4) Uani 1 1 d . . . . .
H1A H 0.841420 0.395011 1.195747 0.035 Uiso 1 1 calc R U . . .
H1B H 0.844523 0.312662 1.209448 0.035 Uiso 1 1 calc R U . . .
H1C H 0.772388 0.358563 1.230837 0.035 Uiso 1 1 calc R U . . .
C2 C 0.76494(12) 0.33780(9) 1.02824(12) 0.0156(3) Uani 1 1 d . . . . .
C3 C 0.85867(13) 0.33363(10) 1.04738(13) 0.0191(4) Uani 1 1 d . . . . .
H3 H 0.907049 0.334903 1.111128 0.023 Uiso 1 1 calc R U . . .
C4 C 0.88366(13) 0.32751(10) 0.97379(14) 0.0219(4) Uani 1 1 d . . . . .
H4 H 0.948592 0.324474 0.987494 0.026 Uiso 1 1 calc R U . . .
C5 C 0.81386(13) 0.32596(9) 0.88222(14) 0.0196(4) Uani 1 1 d . . . . .
H5 H 0.831064 0.322991 0.832447 0.024 Uiso 1 1 calc R U . . .
C6 C 0.71605(12) 0.32869(9) 0.85971(12) 0.0148(3) Uani 1 1 d . . . . .
C7 C 0.68997(12) 0.33343(8) 0.93350(12) 0.0132(3) Uani 1 1 d . . . . .
C8 C 0.64995(12) 0.32974(9) 0.76043(13) 0.0158(3) Uani 1 1 d . . . . .
H8 H 0.676666 0.330972 0.717820 0.019 Uiso 1 1 calc R U . . .
C9 C 0.50169(13) 0.33593(9) 0.62288(12) 0.0154(3) Uani 1 1 d . . . . .
C10 C 0.53672(14) 0.34646(10) 0.55792(13) 0.0200(4) Uani 1 1 d . . . . .
H10A H 0.603360 0.347109 0.578802 0.024 Uiso 1 1 calc R U . . .
C11 C 0.47462(15) 0.35598(10) 0.46313(13) 0.0244(4) Uani 1 1 d . . . . .
H11 H 0.499001 0.362057 0.419070 0.029 Uiso 1 1 calc R U . . .
C12 C 0.37754(15) 0.35673(11) 0.43178(14) 0.0263(4) Uani 1 1 d . . . . .
H12 H 0.335675 0.364692 0.366789 0.032 Uiso 1 1 calc R U . . .
C13 C 0.34129(14) 0.34593(10) 0.49480(13) 0.0230(4) Uani 1 1 d . . . . .
H13 H 0.274561 0.346513 0.473401 0.028 Uiso 1 1 calc R U . . .
C14 C 0.40279(13) 0.33425(9) 0.58939(12) 0.0164(4) Uani 1 1 d . . . . .
C15 C 0.27207(12) 0.32460(10) 0.62693(13) 0.0192(4) Uani 1 1 d . . . . .
H15A H 0.260218 0.315677 0.681242 0.029 Uiso 1 1 calc R U . . .
H15B H 0.238857 0.289816 0.577771 0.029 Uiso 1 1 calc R U . . .
H15C H 0.248734 0.370948 0.601632 0.029 Uiso 1 1 calc R U . . .
C16 C 0.56146(13) 0.49964(10) 0.69958(14) 0.0216(4) Uani 1 1 d . . . . .
H16A H 0.524381 0.492575 0.631194 0.032 Uiso 1 1 calc R U . . .
H16B H 0.623462 0.476983 0.722133 0.032 Uiso 1 1 calc R U . . .
H16C H 0.570665 0.549432 0.713143 0.032 Uiso 1 1 calc R U . . .
C17 C 0.41999(12) 0.49179(9) 0.71688(12) 0.0151(3) Uani 1 1 d . . . . .
C18 C 0.37424(13) 0.54122(9) 0.64743(13) 0.0185(4) Uani 1 1 d . . . . .
H18 H 0.406862 0.562338 0.616757 0.022 Uiso 1 1 calc R U . . .
C19 C 0.28003(13) 0.56037(10) 0.62201(13) 0.0203(4) Uani 1 1 d . . . . .
H19 H 0.249494 0.595189 0.575560 0.024 Uiso 1 1 calc R U . . .
C20 C 0.23284(13) 0.52867(9) 0.66440(12) 0.0173(4) Uani 1 1 d . . . . .
H20 H 0.169176 0.541850 0.647162 0.021 Uiso 1 1 calc R U . . .
C21 C 0.27656(12) 0.47631(9) 0.73386(12) 0.0142(3) Uani 1 1 d . . . . .
C22 C 0.37210(12) 0.45735(8) 0.76161(11) 0.0130(3) Uani 1 1 d . . . . .
C23 C 0.21474(12) 0.43782(9) 0.76065(12) 0.0153(3) Uani 1 1 d . . . . .
H23 H 0.150444 0.452727 0.733743 0.018 Uiso 1 1 calc R U . . .
C24 C 0.15953(12) 0.35011(9) 0.82223(13) 0.0164(4) Uani 1 1 d . . . . .
C25 C 0.15247(13) 0.27878(10) 0.80910(13) 0.0189(4) Uani 1 1 d . . . . .
H25 H 0.199562 0.254762 0.799255 0.023 Uiso 1 1 calc R U . . .
C26 C 0.07772(14) 0.24210(10) 0.81014(14) 0.0229(4) Uani 1 1 d . . . . .
H26 H 0.073930 0.193201 0.801913 0.027 Uiso 1 1 calc R U . . .
C27 C 0.00904(14) 0.27724(10) 0.82320(15) 0.0266(4) Uani 1 1 d . . . . .
H27 H -0.043507 0.252512 0.821736 0.032 Uiso 1 1 calc R U . . .
C28 C 0.01555(14) 0.34851(10) 0.83852(15) 0.0244(4) Uani 1 1 d . . . . .
H28 H -0.032056 0.372049 0.848063 0.029 Uiso 1 1 calc R U . . .
C29 C 0.09158(13) 0.38530(9) 0.83988(13) 0.0193(4) Uani 1 1 d . . . . .
C30 C 0.04609(14) 0.48775(10) 0.89269(16) 0.0270(4) Uani 1 1 d . . . . .
H30A H -0.019139 0.489712 0.841406 0.041 Uiso 1 1 calc R U . . .
H30B H 0.069126 0.534931 0.913728 0.041 Uiso 1 1 calc R U . . .
H30C H 0.047286 0.461222 0.945773 0.041 Uiso 1 1 calc R U . . .
C31 C 0.57600(13) 0.16127(10) 0.77961(13) 0.0190(4) Uani 1 1 d . . . . .
H31A H 0.574219 0.182968 0.723105 0.028 Uiso 1 1 calc R U . . .
H31B H 0.549048 0.114488 0.763905 0.028 Uiso 1 1 calc R U . . .
H31C H 0.641970 0.158487 0.829235 0.028 Uiso 1 1 calc R U . . .
C32 C 0.50933(12) 0.17496(9) 0.88673(12) 0.0133(3) Uani 1 1 d . . . . .
C33 C 0.54873(12) 0.11354(9) 0.93227(12) 0.0161(4) Uani 1 1 d . . . . .
H33 H 0.587270 0.086503 0.913403 0.019 Uiso 1 1 calc R U . . .
C34 C 0.53114(13) 0.09153(9) 1.00679(13) 0.0182(4) Uani 1 1 d . . . . .
H34 H 0.557698 0.049182 1.038441 0.022 Uiso 1 1 calc R U . . .
C35 C 0.47581(13) 0.13076(9) 1.03433(12) 0.0174(4) Uani 1 1 d . . . . .
H35 H 0.464656 0.115252 1.085046 0.021 Uiso 1 1 calc R U . . .
C36 C 0.43496(12) 0.19421(9) 0.98814(12) 0.0140(3) Uani 1 1 d . . . . .
C37 C 0.45132(11) 0.21681(8) 0.91203(11) 0.0123(3) Uani 1 1 d . . . . .
C38 C 0.38116(12) 0.23178(9) 1.02650(12) 0.0152(3) Uani 1 1 d . . . . .
H38 H 0.370034 0.208819 1.073327 0.018 Uiso 1 1 calc R U . . .
C39 C 0.29619(13) 0.32381(9) 1.04777(13) 0.0171(4) Uani 1 1 d . . . . .
C40 C 0.24571(16) 0.28703(11) 1.08461(16) 0.0297(5) Uani 1 1 d . . . . .
H40 H 0.243390 0.237832 1.080917 0.036 Uiso 1 1 calc R U . . .
C41 C 0.19860(19) 0.32177(11) 1.12684(19) 0.0400(6) Uani 1 1 d . . . . .
H41 H 0.163985 0.296347 1.152007 0.048 Uiso 1 1 calc R U . . .
C42 C 0.20178(17) 0.39359(11) 1.13251(16) 0.0332(5) Uani 1 1 d . . . . .
H42 H 0.170542 0.416946 1.162969 0.040 Uiso 1 1 calc R U . . .
C43 C 0.24993(14) 0.43156(10) 1.09431(14) 0.0220(4) Uani 1 1 d . . . . .
H43 H 0.251232 0.480774 1.097513 0.026 Uiso 1 1 calc R U . . .
C44 C 0.29622(12) 0.39669(9) 1.05130(12) 0.0163(4) Uani 1 1 d . . . . .
C45 C 0.34695(15) 0.50308(9) 1.00695(15) 0.0232(4) Uani 1 1 d . . . . .
H45A H 0.384385 0.518019 0.975371 0.035 Uiso 1 1 calc R U . . .
H45B H 0.375524 0.521591 1.071522 0.035 Uiso 1 1 calc R U . . .
H45C H 0.281754 0.520401 0.971737 0.035 Uiso 1 1 calc R U . . .
C46 C 0.55299(14) 0.36501(11) 1.11817(12) 0.0219(4) Uani 1 1 d D . . . .
H46A H 0.575947 0.317260 1.134494 0.033 Uiso 1 1 calc R U . . .
H46B H 0.502760 0.373625 1.136586 0.033 Uiso 1 1 calc R U . . .
H46C H 0.605662 0.397320 1.151796 0.033 Uiso 1 1 calc R U . . .
Cl1 Cl 0.20571(4) 0.54654(2) 0.34550(3) 0.02767(11) Uani 1 1 d . . . . .
O11 O 0.21884(13) 0.61761(9) 0.37297(14) 0.0484(5) Uani 1 1 d . . . . .
O12 O 0.19791(11) 0.54005(9) 0.25215(11) 0.0363(4) Uani 1 1 d . . . . .
O13A O 0.110(3) 0.5235(7) 0.3380(18) 0.050(4) Uani 0.66(9) 1 d . . P A 2
O13B O 0.141(3) 0.5220(13) 0.360(2) 0.049(3) Uani 0.34(9) 1 d . . P A 1
O14A O 0.2980(3) 0.5168(3) 0.4130(4) 0.0475(11) Uani 0.61 1 d . . P A 1
O14B O 0.2598(6) 0.4925(4) 0.4022(7) 0.066(3) Uani 0.39 1 d . . P A 2

loop_
_atom_site_aniso_label
_atom_site_aniso_U_11
_atom_site_aniso_U_22
_atom_site_aniso_U_33
_atom_site_aniso_U_23
_atom_site_aniso_U_13
_atom_site_aniso_U_12
Co1 0.01108(11) 0.01488(12) 0.01161(11) 0.00064(9) 0.00652(9) 0.00035(9)
Co2 0.01285(12) 0.01130(11) 0.01354(12) 0.00052(8) 0.00841(10) 0.00009(8)
O1 0.0161(6) 0.0228(7) 0.0119(6) -0.0013(5) 0.0043(5) 0.0022(5)
O2 0.0121(6) 0.0199(6) 0.0140(6) -0.0020(5) 0.0071(5) 0.0001(5)
O3 0.0129(6) 0.0251(7) 0.0129(6) 0.0008(5) 0.0066(5) 0.0007(5)
O4 0.0164(6) 0.0199(6) 0.0214(6) 0.0056(5) 0.0127(5) 0.0011(5)
O5 0.0156(6) 0.0133(6) 0.0143(6) 0.0030(5) 0.0084(5) 0.0025(5)
O6 0.0241(7) 0.0165(6) 0.0374(8) -0.0037(6) 0.0216(6) -0.0011(5)
O7 0.0189(6) 0.0154(6) 0.0170(6) 0.0001(5) 0.0126(5) 0.0023(5)
O8 0.0136(6) 0.0107(5) 0.0146(6) 0.0010(4) 0.0088(5) 0.0010(4)
O9 0.0214(6) 0.0101(6) 0.0217(6) -0.0003(5) 0.0139(5) -0.0010(5)
O10 0.0152(6) 0.0227(7) 0.0141(6) 0.0002(5) 0.0091(5) 0.0001(5)
N1 0.0159(7) 0.0133(7) 0.0140(7) 0.0007(5) 0.0081(6) 0.0006(6)
N2 0.0146(7) 0.0154(7) 0.0171(7) -0.0018(6) 0.0106(6) -0.0005(6)
N3 0.0163(7) 0.0132(7) 0.0163(7) -0.0009(6) 0.0113(6) -0.0018(6)
C1 0.0204(9) 0.0295(11) 0.0142(9) -0.0034(8) 0.0023(8) 0.0034(8)
C2 0.0177(9) 0.0122(8) 0.0174(9) 0.0002(7) 0.0085(7) 0.0006(7)
C3 0.0136(8) 0.0204(9) 0.0194(9) -0.0001(7) 0.0041(7) 0.0017(7)
C4 0.0119(8) 0.0239(10) 0.0298(10) 0.0003(8) 0.0096(8) -0.0001(7)
C5 0.0188(9) 0.0203(9) 0.0251(10) 0.0018(7) 0.0147(8) 0.0012(7)
C6 0.0141(8) 0.0127(8) 0.0194(9) 0.0006(7) 0.0092(7) -0.0002(6)
C7 0.0119(8) 0.0098(8) 0.0183(9) 0.0005(6) 0.0074(7) 0.0004(6)
C8 0.0185(9) 0.0147(8) 0.0204(9) 0.0008(7) 0.0143(8) 0.0001(7)
C9 0.0196(9) 0.0137(8) 0.0135(8) 0.0000(6) 0.0081(7) -0.0001(7)
C10 0.0249(10) 0.0188(9) 0.0195(9) 0.0011(7) 0.0129(8) -0.0027(7)
C11 0.0385(11) 0.0224(10) 0.0192(9) 0.0016(7) 0.0191(9) -0.0033(8)
C12 0.0346(11) 0.0270(11) 0.0145(9) 0.0032(8) 0.0090(8) -0.0005(9)
C13 0.0220(10) 0.0272(10) 0.0158(9) 0.0023(8) 0.0053(8) 0.0034(8)
C14 0.0226(9) 0.0163(8) 0.0133(8) 0.0002(7) 0.0109(7) 0.0009(7)
C15 0.0126(8) 0.0244(10) 0.0200(9) -0.0029(7) 0.0070(7) 0.0009(7)
C16 0.0225(9) 0.0236(10) 0.0271(10) 0.0054(8) 0.0186(8) 0.0003(8)
C17 0.0175(8) 0.0134(8) 0.0162(8) -0.0007(7) 0.0094(7) -0.0002(7)
C18 0.0236(9) 0.0172(9) 0.0186(9) 0.0031(7) 0.0130(8) -0.0012(7)
C19 0.0223(9) 0.0171(9) 0.0187(9) 0.0058(7) 0.0071(8) 0.0036(7)
C20 0.0173(9) 0.0167(9) 0.0173(9) -0.0002(7) 0.0073(7) 0.0027(7)
C21 0.0162(8) 0.0131(8) 0.0134(8) -0.0018(6) 0.0068(7) -0.0002(6)
C22 0.0159(8) 0.0114(8) 0.0121(8) -0.0008(6) 0.0068(7) -0.0004(6)
C23 0.0130(8) 0.0157(8) 0.0166(8) -0.0025(7) 0.0064(7) 0.0015(6)
C24 0.0146(8) 0.0184(9) 0.0179(9) 0.0003(7) 0.0089(7) -0.0017(7)
C25 0.0192(9) 0.0194(9) 0.0211(9) 0.0001(7) 0.0117(8) 0.0004(7)
C26 0.0270(10) 0.0154(9) 0.0301(10) -0.0019(8) 0.0165(9) -0.0034(7)
C27 0.0232(10) 0.0224(10) 0.0383(11) 0.0000(9) 0.0178(9) -0.0064(8)
C28 0.0202(9) 0.0224(10) 0.0382(12) 0.0009(8) 0.0198(9) 0.0004(8)
C29 0.0204(9) 0.0156(9) 0.0248(9) 0.0001(7) 0.0128(8) 0.0003(7)
C30 0.0278(10) 0.0201(10) 0.0420(12) -0.0048(9) 0.0236(10) 0.0025(8)
C31 0.0181(9) 0.0243(9) 0.0191(9) -0.0016(7) 0.0124(8) 0.0047(7)
C32 0.0126(8) 0.0142(8) 0.0130(8) -0.0007(6) 0.0057(7) -0.0022(6)
C33 0.0145(8) 0.0141(8) 0.0195(9) -0.0017(7) 0.0078(7) 0.0026(7)
C34 0.0204(9) 0.0134(8) 0.0184(9) 0.0029(7) 0.0069(7) 0.0033(7)
C35 0.0219(9) 0.0155(8) 0.0158(8) 0.0021(7) 0.0094(7) -0.0004(7)
C36 0.0149(8) 0.0133(8) 0.0154(8) 0.0001(6) 0.0084(7) -0.0012(6)
C37 0.0115(8) 0.0115(8) 0.0125(8) -0.0013(6) 0.0041(7) -0.0024(6)
C38 0.0181(8) 0.0152(8) 0.0161(8) 0.0012(7) 0.0111(7) -0.0022(7)
C39 0.0245(9) 0.0137(8) 0.0200(9) -0.0005(7) 0.0160(8) 0.0010(7)
C40 0.0450(12) 0.0173(10) 0.0459(13) 0.0026(9) 0.0373(11) 0.0004(9)
C41 0.0626(16) 0.0254(11) 0.0665(16) 0.0047(11) 0.0594(15) 0.0008(11)
C42 0.0495(13) 0.0251(11) 0.0473(13) -0.0012(9) 0.0415(12) 0.0056(10)
C43 0.0288(10) 0.0169(9) 0.0270(10) -0.0030(8) 0.0185(9) 0.0022(8)
C44 0.0185(9) 0.0177(9) 0.0154(8) 0.0007(7) 0.0102(7) -0.0002(7)
C45 0.0335(11) 0.0088(8) 0.0324(10) -0.0006(7) 0.0196(9) -0.0014(7)
C46 0.0210(9) 0.0320(11) 0.0137(8) -0.0014(7) 0.0087(8) -0.0013(8)
Cl1 0.0435(3) 0.0177(2) 0.0275(2) 0.00043(18) 0.0212(2) 0.0041(2)
O11 0.0508(10) 0.0302(9) 0.0786(13) -0.0266(9) 0.0422(10) -0.0141(8)
O12 0.0391(9) 0.0473(10) 0.0292(8) -0.0042(7) 0.0215(7) -0.0004(7)
O13A 0.066(9) 0.055(3) 0.054(6) -0.027(3) 0.049(6) -0.046(4)
O13B 0.037(9) 0.058(5) 0.057(7) -0.023(5) 0.026(8) -0.038(6)
O14A 0.052(3) 0.052(3) 0.0345(19) 0.011(2) 0.017(2) 0.0247(19)
O14B 0.094(7) 0.045(5) 0.047(4) 0.022(4) 0.020(5) 0.043(4)

loop_
_atom_type_symbol
_atom_type_description
_atom_type_scat_dispersion_real
_atom_type_scat_dispersion_imag
_atom_type_scat_source
C C 0.0033 0.0016 'International Tables Vol C Tables 4.2.6.8 and 6.1.1.4'
H H 0.0000 0.0000 'International Tables Vol C Tables 4.2.6.8 and 6.1.1.4'
Cl Cl 0.1484 0.1585 'International Tables Vol C Tables 4.2.6.8 and 6.1.1.4'
Co Co 0.3494 0.9721 'International Tables Vol C Tables 4.2.6.8 and 6.1.1.4'
N N 0.0061 0.0033 'International Tables Vol C Tables 4.2.6.8 and 6.1.1.4'
O O 0.0106 0.0060 'International Tables Vol C Tables 4.2.6.8 and 6.1.1.4'

loop_
_geom_angle_atom_site_label_1
_geom_angle_atom_site_label_2
_geom_angle_atom_site_label_3
_geom_angle
_geom_angle_site_symmetry_1
_geom_angle_site_symmetry_3
_geom_angle_publ_flag
O2 Co1 O3 169.82(5) . . ?
O2 Co1 O5 94.53(5) . . ?
O2 Co1 O8 94.03(5) . . ?
O2 Co1 N1 93.65(5) . . ?
O5 Co1 O3 87.51(5) . . ?
O8 Co1 O3 96.15(5) . . ?
O8 Co1 O5 79.44(5) . . ?
N1 Co1 O3 77.05(5) . . ?
N1 Co1 O5 124.36(5) . . ?
N1 Co1 O8 154.24(5) . . ?
O5 Co2 O9 114.92(5) . . ?
O5 Co2 O10 85.29(5) . . ?
O5 Co2 N2 85.06(5) . . ?
O8 Co2 O5 79.86(5) . . ?
O8 Co2 O9 163.46(5) . . ?
O8 Co2 O10 92.42(5) . . ?
O8 Co2 N2 106.87(5) . . ?
O8 Co2 N3 90.40(5) . . ?
O10 Co2 O9 81.96(5) . . ?
O10 Co2 N2 156.50(6) . . ?
N2 Co2 O9 82.78(5) . . ?
N3 Co2 O5 170.08(5) . . ?
N3 Co2 O9 74.50(5) . . ?
N3 Co2 O10 93.31(5) . . ?
N3 Co2 N2 99.70(6) . . ?
C2 O1 C1 116.37(14) . . ?
C7 O2 Co1 126.17(11) . . ?
C14 O3 Co1 113.41(10) . . ?
C14 O3 C15 117.36(13) . . ?
C15 O3 Co1 126.94(10) . . ?
C17 O4 C16 116.91(14) . . ?
Co1 O5 Co2 97.39(5) . . ?
C22 O5 Co1 124.71(10) . . ?
C22 O5 Co2 129.18(11) . . ?
C29 O6 C30 116.61(15) . . ?
C32 O7 C31 116.83(13) . . ?
Co2 O8 Co1 99.51(5) . . ?
C37 O8 Co1 118.48(10) . . ?
C37 O8 Co2 122.82(10) . . ?
C44 O9 Co2 113.26(10) . . ?
C44 O9 C45 118.77(14) . . ?
C45 O9 Co2 125.00(11) . . ?
Co2 O10 H10 116.3(11) . . ?
C46 O10 Co2 126.34(11) . . ?
C46 O10 H10 107.2(11) . . ?
C8 N1 Co1 122.49(12) . . ?
C8 N1 C9 120.42(15) . . ?
C9 N1 Co1 116.99(11) . . ?
C23 N2 Co2 124.95(12) . . ?
C23 N2 C24 116.02(15) . . ?
C24 N2 Co2 118.26(11) . . ?
C38 N3 Co2 123.78(12) . . ?
C38 N3 C39 119.34(15) . . ?
C39 N3 Co2 116.34(11) . . ?
O1 C1 H1A 109.5 . . ?
O1 C1 H1B 109.5 . . ?
O1 C1 H1C 109.5 . . ?
H1A C1 H1B 109.5 . . ?
H1A C1 H1C 109.5 . . ?
H1B C1 H1C 109.5 . . ?
O1 C2 C3 125.64(16) . . ?
O1 C2 C7 113.03(15) . . ?
C3 C2 C7 121.33(17) . . ?
C2 C3 H3 119.7 . . ?
C2 C3 C4 120.68(17) . . ?
C4 C3 H3 119.7 . . ?
C3 C4 H4 120.3 . . ?
C5 C4 C3 119.45(17) . . ?
C5 C4 H4 120.3 . . ?
C4 C5 H5 119.2 . . ?
C4 C5 C6 121.50(17) . . ?
C6 C5 H5 119.2 . . ?
C5 C6 C8 115.87(16) . . ?
C7 C6 C5 119.52(16) . . ?
C7 C6 C8 124.54(15) . . ?
O2 C7 C2 117.55(16) . . ?
O2 C7 C6 124.99(15) . . ?
C6 C7 C2 117.43(15) . . ?
N1 C8 C6 127.11(16) . . ?
N1 C8 H8 116.4 . . ?
C6 C8 H8 116.4 . . ?
C10 C9 N1 125.65(16) . . ?
C10 C9 C14 118.45(16) . . ?
C14 C9 N1 115.85(15) . . ?
C9 C10 H10A 119.9 . . ?
C11 C10 C9 120.11(18) . . ?
C11 C10 H10A 119.9 . . ?
C10 C11 H11 119.6 . . ?
C12 C11 C10 120.75(18) . . ?
C12 C11 H11 119.6 . . ?
C11 C12 H12 120.0 . . ?
C13 C12 C11 120.07(18) . . ?
C13 C12 H12 120.0 . . ?
C12 C13 H13 120.2 . . ?
C12 C13 C14 119.61(19) . . ?
C14 C13 H13 120.2 . . ?
O3 C14 C9 115.57(15) . . ?
O3 C14 C13 123.50(17) . . ?
C13 C14 C9 120.92(17) . . ?
O3 C15 H15A 109.5 . . ?
O3 C15 H15B 109.5 . . ?
O3 C15 H15C 109.5 . . ?
H15A C15 H15B 109.5 . . ?
H15A C15 H15C 109.5 . . ?
H15B C15 H15C 109.5 . . ?
O4 C16 H16A 109.5 . . ?
O4 C16 H16B 109.5 . . ?
O4 C16 H16C 109.5 . . ?
H16A C16 H16B 109.5 . . ?
H16A C16 H16C 109.5 . . ?
H16B C16 H16C 109.5 . . ?
O4 C17 C18 124.56(16) . . ?
O4 C17 C22 114.29(15) . . ?
C18 C17 C22 121.13(16) . . ?
C17 C18 H18 119.7 . . ?
C17 C18 C19 120.55(17) . . ?
C19 C18 H18 119.7 . . ?
C18 C19 H19 120.3 . . ?
C20 C19 C18 119.48(17) . . ?
C20 C19 H19 120.3 . . ?
C19 C20 H20 119.2 . . ?
C19 C20 C21 121.51(17) . . ?
C21 C20 H20 119.2 . . ?
C20 C21 C23 116.20(16) . . ?
C22 C21 C20 119.71(16) . . ?
C22 C21 C23 123.31(16) . . ?
O5 C22 C17 119.41(15) . . ?
O5 C22 C21 122.96(15) . . ?
C21 C22 C17 117.59(15) . . ?
N2 C23 C21 127.22(16) . . ?
N2 C23 H23 116.4 . . ?
C21 C23 H23 116.4 . . ?
C25 C24 N2 117.98(16) . . ?
C25 C24 C29 119.50(17) . . ?
C29 C24 N2 122.52(16) . . ?
C24 C25 H25 119.5 . . ?
C26 C25 C24 120.94(17) . . ?
C26 C25 H25 119.5 . . ?
C25 C26 H26 120.3 . . ?
C27 C26 C25 119.31(18) . . ?
C27 C26 H26 120.3 . . ?
C26 C27 H27 119.6 . . ?
C26 C27 C28 120.84(18) . . ?
C28 C27 H27 119.6 . . ?
C27 C28 H28 120.0 . . ?
C29 C28 C27 120.07(18) . . ?
C29 C28 H28 120.0 . . ?
O6 C29 C24 116.94(16) . . ?
O6 C29 C28 123.83(17) . . ?
C28 C29 C24 119.22(17) . . ?
O6 C30 H30A 109.5 . . ?
O6 C30 H30B 109.5 . . ?
O6 C30 H30C 109.5 . . ?
H30A C30 H30B 109.5 . . ?
H30A C30 H30C 109.5 . . ?
H30B C30 H30C 109.5 . . ?
O7 C31 H31A 109.5 . . ?
O7 C31 H31B 109.5 . . ?
O7 C31 H31C 109.5 . . ?
H31A C31 H31B 109.5 . . ?
H31A C31 H31C 109.5 . . ?
H31B C31 H31C 109.5 . . ?
O7 C32 C37 113.18(14) . . ?
C33 C32 O7 124.31(16) . . ?
C33 C32 C37 122.51(16) . . ?
C32 C33 H33 120.4 . . ?
C32 C33 C34 119.10(16) . . ?
C34 C33 H33 120.4 . . ?
C33 C34 H34 119.8 . . ?
C35 C34 C33 120.44(16) . . ?
C35 C34 H34 119.8 . . ?
C34 C35 H35 119.5 . . ?
C34 C35 C36 121.02(17) . . ?
C36 C35 H35 119.5 . . ?
C35 C36 C38 115.39(15) . . ?
C37 C36 C35 119.20(16) . . ?
C37 C36 C38 125.38(15) . . ?
O8 C37 C32 118.36(15) . . ?
O8 C37 C36 123.91(15) . . ?
C32 C37 C36 117.72(15) . . ?
N3 C38 C36 126.03(16) . . ?
N3 C38 H38 117.0 . . ?
C36 C38 H38 117.0 . . ?
C40 C39 N3 124.94(16) . . ?
C40 C39 C44 118.99(17) . . ?
C44 C39 N3 116.03(15) . . ?
C39 C40 H40 119.9 . . ?
C39 C40 C41 120.15(19) . . ?
C41 C40 H40 119.9 . . ?
C40 C41 H41 119.9 . . ?
C40 C41 C42 120.2(2) . . ?
C42 C41 H41 119.9 . . ?
C41 C42 H42 119.6 . . ?
C43 C42 C41 120.72(19) . . ?
C43 C42 H42 119.6 . . ?
C42 C43 H43 120.5 . . ?
C42 C43 C44 118.94(18) . . ?
C44 C43 H43 120.5 . . ?
O9 C44 C39 114.52(15) . . ?
O9 C44 C43 124.53(16) . . ?
C43 C44 C39 120.95(17) . . ?
O9 C45 H45A 109.5 . . ?
O9 C45 H45B 109.5 . . ?
O9 C45 H45C 109.5 . . ?
H45A C45 H45B 109.5 . . ?
H45A C45 H45C 109.5 . . ?
H45B C45 H45C 109.5 . . ?
O10 C46 H46A 109.5 . . ?
O10 C46 H46B 109.5 . . ?
O10 C46 H46C 109.5 . . ?
H46A C46 H46B 109.5 . . ?
H46A C46 H46C 109.5 . . ?
H46B C46 H46C 109.5 . . ?
O11 Cl1 O12 109.38(11) . . ?
O11 Cl1 O13A 107.7(5) . . ?
O11 Cl1 O14A 101.2(2) . . ?
O12 Cl1 O13A 106.3(8) . . ?
O12 Cl1 O14A 107.7(2) . . ?
O13B Cl1 O11 109.2(12) . . ?
O13B Cl1 O12 117.9(16) . . ?
O13B Cl1 O14A 110.2(17) . . ?
O14B Cl1 O11 124.3(4) . . ?
O14B Cl1 O12 109.9(4) . . ?
O14B Cl1 O13A 97.3(11) . . ?

loop_
_geom_bond_atom_site_label_1
_geom_bond_atom_site_label_2
_geom_bond_distance
_geom_bond_site_symmetry_2
_geom_bond_publ_flag
Co1 O2 1.9600(12) . ?
Co1 O3 2.1821(12) . ?
Co1 O5 2.0820(12) . ?
Co1 O8 2.0593(12) . ?
Co1 N1 2.0264(15) . ?
Co2 O5 2.0830(12) . ?
Co2 O8 2.0398(12) . ?
Co2 O9 2.2309(12) . ?
Co2 O10 2.0842(12) . ?
Co2 N2 2.1026(14) . ?
Co2 N3 2.0586(14) . ?
O1 C1 1.427(2) . ?
O1 C2 1.370(2) . ?
O2 C7 1.305(2) . ?
O3 C14 1.379(2) . ?
O3 C15 1.442(2) . ?
O4 C16 1.429(2) . ?
O4 C17 1.368(2) . ?
O5 C22 1.325(2) . ?
O6 C29 1.369(2) . ?
O6 C30 1.433(2) . ?
O7 C31 1.429(2) . ?
O7 C32 1.384(2) . ?
O8 C37 1.334(2) . ?
O9 C44 1.373(2) . ?
O9 C45 1.442(2) . ?
O10 H10 0.862(9) . ?
O10 C46 1.429(2) . ?
N1 C8 1.299(2) . ?
N1 C9 1.426(2) . ?
N2 C23 1.298(2) . ?
N2 C24 1.433(2) . ?
N3 C38 1.293(2) . ?
N3 C39 1.421(2) . ?
C1 H1A 0.9800 . ?
C1 H1B 0.9800 . ?
C1 H1C 0.9800 . ?
C2 C3 1.374(2) . ?
C2 C7 1.430(2) . ?
C3 H3 0.9500 . ?
C3 C4 1.402(3) . ?
C4 H4 0.9500 . ?
C4 C5 1.366(3) . ?
C5 H5 0.9500 . ?
C5 C6 1.422(2) . ?
C6 C7 1.415(2) . ?
C6 C8 1.440(2) . ?
C8 H8 0.9500 . ?
C9 C10 1.394(3) . ?
C9 C14 1.404(3) . ?
C10 H10A 0.9500 . ?
C10 C11 1.383(3) . ?
C11 H11 0.9500 . ?
C11 C12 1.382(3) . ?
C12 H12 0.9500 . ?
C12 C13 1.381(3) . ?
C13 H13 0.9500 . ?
C13 C14 1.385(3) . ?
C15 H15A 0.9800 . ?
C15 H15B 0.9800 . ?
C15 H15C 0.9800 . ?
C16 H16A 0.9800 . ?
C16 H16B 0.9800 . ?
C16 H16C 0.9800 . ?
C17 C18 1.385(2) . ?
C17 C22 1.421(2) . ?
C18 H18 0.9500 . ?
C18 C19 1.404(3) . ?
C19 H19 0.9500 . ?
C19 C20 1.360(3) . ?
C20 H20 0.9500 . ?
C20 C21 1.420(2) . ?
C21 C22 1.416(2) . ?
C21 C23 1.440(2) . ?
C23 H23 0.9500 . ?
C24 C25 1.388(3) . ?
C24 C29 1.405(3) . ?
C25 H25 0.9500 . ?
C25 C26 1.386(3) . ?
C26 H26 0.9500 . ?
C26 C27 1.376(3) . ?
C27 H27 0.9500 . ?
C27 C28 1.391(3) . ?
C28 H28 0.9500 . ?
C28 C29 1.389(3) . ?
C30 H30A 0.9800 . ?
C30 H30B 0.9800 . ?
C30 H30C 0.9800 . ?
C31 H31A 0.9800 . ?
C31 H31B 0.9800 . ?
C31 H31C 0.9800 . ?
C32 C33 1.379(2) . ?
C32 C37 1.413(2) . ?
C33 H33 0.9500 . ?
C33 C34 1.402(3) . ?
C34 H34 0.9500 . ?
C34 C35 1.373(3) . ?
C35 H35 0.9500 . ?
C35 C36 1.421(2) . ?
C36 C37 1.418(2) . ?
C36 C38 1.449(2) . ?
C38 H38 0.9500 . ?
C39 C40 1.384(3) . ?
C39 C44 1.406(2) . ?
C40 H40 0.9500 . ?
C40 C41 1.385(3) . ?
C41 H41 0.9500 . ?
C41 C42 1.387(3) . ?
C42 H42 0.9500 . ?
C42 C43 1.383(3) . ?
C43 H43 0.9500 . ?
C43 C44 1.385(3) . ?
C45 H45A 0.9800 . ?
C45 H45B 0.9800 . ?
C45 H45C 0.9800 . ?
C46 H46A 0.9800 . ?
C46 H46B 0.9800 . ?
C46 H46C 0.9800 . ?
Cl1 O11 1.4243(16) . ?
Cl1 O12 1.4379(16) . ?
Cl1 O13A 1.53(3) . ?
Cl1 O13B 1.24(3) . ?
Cl1 O14A 1.475(5) . ?
Cl1 O14B 1.386(8) . ?

loop_
_geom_torsion_atom_site_label_1
_geom_torsion_atom_site_label_2
_geom_torsion_atom_site_label_3
_geom_torsion_atom_site_label_4
_geom_torsion
_geom_torsion_site_symmetry_1
_geom_torsion_site_symmetry_2
_geom_torsion_site_symmetry_3
_geom_torsion_site_symmetry_4
_geom_torsion_publ_flag
Co1 O2 C7 C2 -175.31(11) . . . . ?
Co1 O2 C7 C6 6.5(2) . . . . ?
Co1 O3 C14 C9 10.62(18) . . . . ?
Co1 O3 C14 C13 -169.07(15) . . . . ?
Co1 O5 C22 C17 -50.2(2) . . . . ?
Co1 O5 C22 C21 127.25(14) . . . . ?
Co1 O8 C37 C32 -29.56(18) . . . . ?
Co1 O8 C37 C36 151.66(13) . . . . ?
Co1 N1 C8 C6 -1.4(2) . . . . ?
Co1 N1 C9 C10 173.72(14) . . . . ?
Co1 N1 C9 C14 -3.73(19) . . . . ?
Co2 O5 C22 C17 169.76(11) . . . . ?
Co2 O5 C22 C21 -12.8(2) . . . . ?
Co2 O8 C37 C32 -154.57(12) . . . . ?
Co2 O8 C37 C36 26.6(2) . . . . ?
Co2 O9 C44 C39 16.14(18) . . . . ?
Co2 O9 C44 C43 -164.52(15) . . . . ?
Co2 N2 C23 C21 18.5(2) . . . . ?
Co2 N2 C24 C25 -61.46(19) . . . . ?
Co2 N2 C24 C29 118.32(16) . . . . ?
Co2 N3 C38 C36 -8.1(2) . . . . ?
Co2 N3 C39 C40 159.82(17) . . . . ?
Co2 N3 C39 C44 -18.1(2) . . . . ?
O1 C2 C3 C4 -178.15(17) . . . . ?
O1 C2 C7 O2 -1.4(2) . . . . ?
O1 C2 C7 C6 176.90(14) . . . . ?
O4 C17 C18 C19 -179.44(17) . . . . ?
O4 C17 C22 O5 -1.9(2) . . . . ?
O4 C17 C22 C21 -179.49(14) . . . . ?
O7 C32 C33 C34 179.94(16) . . . . ?
O7 C32 C37 O8 1.8(2) . . . . ?
O7 C32 C37 C36 -179.32(14) . . . . ?
N1 C9 C10 C11 -176.46(17) . . . . ?
N1 C9 C14 O3 -5.0(2) . . . . ?
N1 C9 C14 C13 174.72(16) . . . . ?
N2 C24 C25 C26 -178.15(16) . . . . ?
N2 C24 C29 O6 -4.5(3) . . . . ?
N2 C24 C29 C28 176.62(17) . . . . ?
N3 C39 C40 C41 -179.9(2) . . . . ?
N3 C39 C44 O9 0.1(2) . . . . ?
N3 C39 C44 C43 -179.28(17) . . . . ?
C1 O1 C2 C3 3.2(2) . . . . ?
C1 O1 C2 C7 -177.30(15) . . . . ?
C2 C3 C4 C5 0.2(3) . . . . ?
C3 C2 C7 O2 178.11(16) . . . . ?
C3 C2 C7 C6 -3.6(2) . . . . ?
C3 C4 C5 C6 -1.6(3) . . . . ?
C4 C5 C6 C7 0.3(3) . . . . ?
C4 C5 C6 C8 177.36(17) . . . . ?
C5 C6 C7 O2 -179.60(16) . . . . ?
C5 C6 C7 C2 2.2(2) . . . . ?
C5 C6 C8 N1 176.84(17) . . . . ?
C7 C2 C3 C4 2.4(3) . . . . ?
C7 C6 C8 N1 -6.3(3) . . . . ?
C8 N1 C9 C10 -2.9(3) . . . . ?
C8 N1 C9 C14 179.60(16) . . . . ?
C8 C6 C7 O2 3.6(3) . . . . ?
C8 C6 C7 C2 -174.57(16) . . . . ?
C9 N1 C8 C6 175.03(16) . . . . ?
C9 C10 C11 C12 1.4(3) . . . . ?
C10 C9 C14 O3 177.36(16) . . . . ?
C10 C9 C14 C13 -2.9(3) . . . . ?
C10 C11 C12 C13 -1.9(3) . . . . ?
C11 C12 C13 C14 -0.1(3) . . . . ?
C12 C13 C14 O3 -177.79(17) . . . . ?
C12 C13 C14 C9 2.5(3) . . . . ?
C14 C9 C10 C11 0.9(3) . . . . ?
C15 O3 C14 C9 174.65(15) . . . . ?
C15 O3 C14 C13 -5.1(2) . . . . ?
C16 O4 C17 C18 -2.5(3) . . . . ?
C16 O4 C17 C22 175.76(15) . . . . ?
C17 C18 C19 C20 -1.7(3) . . . . ?
C18 C17 C22 O5 176.43(15) . . . . ?
C18 C17 C22 C21 -1.1(2) . . . . ?
C18 C19 C20 C21 -0.2(3) . . . . ?
C19 C20 C21 C22 1.4(3) . . . . ?
C19 C20 C21 C23 -168.85(17) . . . . ?
C20 C21 C22 O5 -178.20(15) . . . . ?
C20 C21 C22 C17 -0.7(2) . . . . ?
C20 C21 C23 N2 175.11(17) . . . . ?
C22 C17 C18 C19 2.4(3) . . . . ?
C22 C21 C23 N2 5.2(3) . . . . ?
C23 N2 C24 C25 128.06(18) . . . . ?
C23 N2 C24 C29 -52.2(2) . . . . ?
C23 C21 C22 O5 -8.7(3) . . . . ?
C23 C21 C22 C17 168.80(16) . . . . ?
C24 N2 C23 C21 -171.73(16) . . . . ?
C24 C25 C26 C27 0.8(3) . . . . ?
C25 C24 C29 O6 175.23(16) . . . . ?
C25 C24 C29 C28 -3.6(3) . . . . ?
C25 C26 C27 C28 -2.2(3) . . . . ?
C26 C27 C28 C29 0.6(3) . . . . ?
C27 C28 C29 O6 -176.46(19) . . . . ?
C27 C28 C29 C24 2.3(3) . . . . ?
C29 C24 C25 C26 2.1(3) . . . . ?
C30 O6 C29 C24 -169.82(17) . . . . ?
C30 O6 C29 C28 9.0(3) . . . . ?
C31 O7 C32 C33 2.6(2) . . . . ?
C31 O7 C32 C37 -177.29(14) . . . . ?
C32 C33 C34 C35 -0.3(3) . . . . ?
C33 C32 C37 O8 -178.05(15) . . . . ?
C33 C32 C37 C36 0.8(2) . . . . ?
C33 C34 C35 C36 0.2(3) . . . . ?
C34 C35 C36 C37 0.5(3) . . . . ?
C34 C35 C36 C38 -177.74(16) . . . . ?
C35 C36 C37 O8 177.87(15) . . . . ?
C35 C36 C37 C32 -0.9(2) . . . . ?
C35 C36 C38 N3 171.90(17) . . . . ?
C37 C32 C33 C34 -0.2(3) . . . . ?
C37 C36 C38 N3 -6.2(3) . . . . ?
C38 N3 C39 C40 -28.2(3) . . . . ?
C38 N3 C39 C44 153.82(16) . . . . ?
C38 C36 C37 O8 -4.1(3) . . . . ?
C38 C36 C37 C32 177.08(16) . . . . ?
C39 N3 C38 C36 -179.45(16) . . . . ?
C39 C40 C41 C42 0.0(4) . . . . ?
C40 C39 C44 O9 -177.99(17) . . . . ?
C40 C39 C44 C43 2.6(3) . . . . ?
C40 C41 C42 C43 1.5(4) . . . . ?
C41 C42 C43 C44 -0.9(3) . . . . ?
C42 C43 C44 O9 179.50(18) . . . . ?
C42 C43 C44 C39 -1.2(3) . . . . ?
C44 C39 C40 C41 -2.0(3) . . . . ?
C45 O9 C44 C39 177.62(15) . . . . ?
C45 O9 C44 C43 -3.0(3) . . . . ?
